data_4083924
loop_
_publ_author_name
'Semproni, Scott P.'
'Chirik, Paul J.'

_publ_section_title
;
 N--H and N--C Bond Formation with an N2-Derived Dihafnium \m-Nitrido
 Complex
;
_journal_issue 14
_journal_name_full Organometallics
_journal_page_first 3727
_journal_paper_doi 10.1021/om500393n
_journal_volume 33
_journal_year 2014
_chemical_formula_sum 'C92 H112 F Hf4 N4 O2'
_chemical_formula_weight 2038.82
_chemical_name_systematic
;
 ?
;
_space_group_IT_number 14
_symmetry_cell_setting monoclinic
_symmetry_space_group_name_Hall '-P 2ybc'
_symmetry_space_group_name_H-M 'P 1 21/c 1'
_atom_sites_solution_hydrogens geom
_atom_sites_solution_primary direct
_atom_sites_solution_secondary difmap
_audit_creation_method SHELXL-97
_cell_angle_alpha 90.000
_cell_angle_beta 107.971(5)
_cell_angle_gamma 90.000
_cell_formula_units_Z 2
_cell_length_a 18.967(5)
_cell_length_b 11.001(5)
_cell_length_c 19.830(5)
_cell_measurement_reflns_used 9955
_cell_measurement_temperature 100(2)
_cell_measurement_theta_max 27.59
_cell_measurement_theta_min 2.58
_cell_volume 3936(2)
_computing_cell_refinement 'Bruker SAINT'
_computing_data_collection 'Bruker APEX2'
_computing_data_reduction 'Bruker SAINT'
_computing_molecular_graphics 'ORTEP3 (Farraguia, 1994)'
_computing_structure_refinement 'SHELXL-97 (Sheldrick, 2008)'
_computing_structure_solution 'SIR92 (Giacavazzo, 1993)'
_diffrn_ambient_temperature 100(2)
_diffrn_measured_fraction_theta_full 0.990
_diffrn_measured_fraction_theta_max 0.990
_diffrn_measurement_device_type 'Bruker APEX II CCD'
_diffrn_measurement_method 'phi and omega scans'
_diffrn_radiation_monochromator graphite
_diffrn_radiation_source 'fine-focus sealed tube'
_diffrn_radiation_type MoK\a
_diffrn_radiation_wavelength 0.71073
_diffrn_reflns_av_R_equivalents 0.0212
_diffrn_reflns_av_sigmaI/netI 0.0210
_diffrn_reflns_limit_h_max 24
_diffrn_reflns_limit_h_min -23
_diffrn_reflns_limit_k_max 14
_diffrn_reflns_limit_k_min -14
_diffrn_reflns_limit_l_max 25
_diffrn_reflns_limit_l_min -22
_diffrn_reflns_number 31005
_diffrn_reflns_theta_full 27.56
_diffrn_reflns_theta_max 27.56
_diffrn_reflns_theta_min 2.14
_exptl_absorpt_coefficient_mu 5.311
_exptl_absorpt_correction_T_max 0.7456
_exptl_absorpt_correction_T_min 0.5710
_exptl_absorpt_correction_type multi-scan
_exptl_absorpt_process_details 'SADABS V2008/1 (Bruker AXS)'
_exptl_crystal_colour yellow
_exptl_crystal_density_diffrn 1.720
_exptl_crystal_density_method 'not measured'
_exptl_crystal_description rod
_exptl_crystal_F_000 2010
_exptl_crystal_size_max 0.167
_exptl_crystal_size_mid 0.166
_exptl_crystal_size_min 0.08
_refine_diff_density_max 2.217
_refine_diff_density_min -1.368
_refine_diff_density_rms 0.098
_refine_ls_extinction_method none
_refine_ls_goodness_of_fit_ref 1.021
_refine_ls_hydrogen_treatment constr
_refine_ls_matrix_type full
_refine_ls_number_parameters 482
_refine_ls_number_reflns 9016
_refine_ls_number_restraints 0
_refine_ls_restrained_S_all 1.021
_refine_ls_R_factor_all 0.0258
_refine_ls_R_factor_gt 0.0204
_refine_ls_shift/su_max 0.005
_refine_ls_shift/su_mean 0.000
_refine_ls_structure_factor_coef Fsqd
_refine_ls_weighting_details 'calc w=1/[\s^2^(Fo^2^)+(0.0193P)^2^+7.8412P] where P=(Fo^2^+2Fc^2^)/3'
_refine_ls_weighting_scheme calc
_refine_ls_wR_factor_gt 0.0462
_refine_ls_wR_factor_ref 0.0487
_reflns_number_gt 7951
_reflns_number_total 9016
_reflns_threshold_expression >2\s(I)
_cod_data_source_file om500393n_si_002.cif
_cod_data_source_block sps94
_cod_depositor_comments 'Adding full bibliography for 4083916--4083924.cif.'
_cod_original_sg_symbol_H-M P2(1)/c
_cod_database_code 4083924

loop_
_symmetry_equiv_pos_as_xyz
'x, y, z'
'-x, y+1/2, -z+1/2'
'-x, -y, -z'
'x, -y-1/2, z-1/2'

loop_
_atom_site_label
_atom_site_type_symbol
_atom_site_fract_x
_atom_site_fract_y
_atom_site_fract_z
_atom_site_U_iso_or_equiv
_atom_site_adp_type
_atom_site_occupancy
_atom_site_symmetry_multiplicity
_atom_site_calc_flag
_atom_site_refinement_flags
C1 C 0.09973(17) 0.9245(3) 0.42270(17) 0.0242(6) Uani 1 1 d .
H1 H 0.1097 0.8521 0.4011 0.029 Uiso 1 1 calc R
C1S C 0.0213(2) 0.4683(4) 0.5705(2) 0.0397(8) Uani 1 1 d .
C2 C 0.12239(16) 0.9480(3) 0.49587(16) 0.0232(6) Uani 1 1 d .
C2S C 0.0407(2) 0.5809(3) 0.5507(2) 0.0372(8) Uani 1 1 d .
H2S H 0.0689 0.6359 0.5857 0.045 Uiso 1 1 calc R
C3 C 0.09675(17) 1.0656(3) 0.50581(16) 0.0237(6) Uani 1 1 d .
C3S C 0.0190(2) 0.6133(3) 0.4797(2) 0.0390(8) Uani 1 1 d .
H3S H 0.0316 0.6908 0.4657 0.047 Uiso 1 1 calc R
C4 C 0.05753(16) 1.1121(3) 0.43844(17) 0.0248(6) Uani 1 1 d .
H4 H 0.0335 1.1889 0.4295 0.030 Uiso 1 1 calc R
C5 C 0.05977(16) 1.0257(3) 0.38620(16) 0.0253(6) Uani 1 1 d .
C6 C 0.15844(18) 0.8619(3) 0.55523(17) 0.0281(7) Uani 1 1 d .
H6A H 0.1255 0.8487 0.5841 0.042 Uiso 1 1 calc R
H6B H 0.2054 0.8966 0.5848 0.042 Uiso 1 1 calc R
H6C H 0.1680 0.7842 0.5355 0.042 Uiso 1 1 calc R
C7 C 0.10352(19) 1.1219(3) 0.57649(17) 0.0301(7) Uani 1 1 d .
H7A H 0.0609 1.0981 0.5916 0.045 Uiso 1 1 calc R
H7B H 0.1048 1.2106 0.5725 0.045 Uiso 1 1 calc R
H7C H 0.1493 1.0938 0.6115 0.045 Uiso 1 1 calc R
C8 C 0.01613(19) 1.0322(3) 0.30818(17) 0.0340(8) Uani 1 1 d .
H8A H -0.0301 0.9863 0.2995 0.051 Uiso 1 1 calc R
H8B H 0.0456 0.9973 0.2802 0.051 Uiso 1 1 calc R
H8C H 0.0047 1.1173 0.2945 0.051 Uiso 1 1 calc R
C9 C 0.26262(17) 1.2952(3) 0.43940(16) 0.0239(6) Uani 1 1 d .
C10 C 0.19020(18) 1.3254(3) 0.44128(17) 0.0254(7) Uani 1 1 d .
C11 C 0.13988(18) 1.2923(3) 0.37481(17) 0.0259(7) Uani 1 1 d .
H11 H 0.0878 1.3044 0.3609 0.031 Uiso 1 1 calc R
C12 C 0.17896(18) 1.2389(3) 0.33266(16) 0.0255(7) Uani 1 1 d .
C13 C 0.25525(18) 1.2413(3) 0.37310(16) 0.0249(6) Uani 1 1 d .
H13 H 0.2948 1.2114 0.3579 0.030 Uiso 1 1 calc R
C14 C 0.33397(18) 1.3310(3) 0.49401(18) 0.0305(7) Uani 1 1 d .
H14A H 0.3743 1.2797 0.4890 0.046 Uiso 1 1 calc R
H14B H 0.3293 1.3205 0.5415 0.046 Uiso 1 1 calc R
H14C H 0.3449 1.4164 0.4871 0.046 Uiso 1 1 calc R
C15 C 0.1733(2) 1.3911(3) 0.50038(18) 0.0315(7) Uani 1 1 d .
H15A H 0.1939 1.4734 0.5044 0.047 Uiso 1 1 calc R
H15B H 0.1953 1.3472 0.5449 0.047 Uiso 1 1 calc R
H15C H 0.1194 1.3957 0.4906 0.047 Uiso 1 1 calc R
C16 C 0.1476(2) 1.2004(3) 0.25627(17) 0.0338(8) Uani 1 1 d .
H16A H 0.0942 1.2163 0.2397 0.051 Uiso 1 1 calc R
H16B H 0.1565 1.1134 0.2522 0.051 Uiso 1 1 calc R
H16C H 0.1718 1.2465 0.2273 0.051 Uiso 1 1 calc R
C17 C 0.34048(19) 0.6853(3) 0.44702(17) 0.0287(7) Uani 1 1 d .
C18 C 0.26641(19) 0.6902(3) 0.44732(16) 0.0254(7) Uani 1 1 d .
H18 H 0.2505 0.7199 0.4852 0.030 Uiso 1 1 calc R
C19 C 0.21922(18) 0.6440(3) 0.38234(17) 0.0243(6) Uani 1 1 d .
C20 C 0.26452(19) 0.6107(3) 0.34052(17) 0.0252(6) Uani 1 1 d .
C21 C 0.33895(19) 0.6339(3) 0.38097(18) 0.0283(7) Uani 1 1 d .
H21 H 0.3812 0.6176 0.3662 0.034 Uiso 1 1 calc R
C22 C 0.4082(2) 0.7159(3) 0.5084(2) 0.0407(9) Uani 1 1 d .
H22A H 0.4239 0.7993 0.5030 0.061 Uiso 1 1 calc R
H22B H 0.4483 0.6594 0.5090 0.061 Uiso 1 1 calc R
H22C H 0.3963 0.7090 0.5529 0.061 Uiso 1 1 calc R
C23 C 0.13742(19) 0.6202(3) 0.36337(19) 0.0304(7) Uani 1 1 d .
H23A H 0.1111 0.6694 0.3220 0.046 Uiso 1 1 calc R
H23B H 0.1201 0.6419 0.4035 0.046 Uiso 1 1 calc R
H23C H 0.1277 0.5339 0.3522 0.046 Uiso 1 1 calc R
C24 C 0.2377(2) 0.5521(3) 0.26900(18) 0.0339(8) Uani 1 1 d .
H24A H 0.2233 0.4678 0.2741 0.051 Uiso 1 1 calc R
H24B H 0.2773 0.5532 0.2470 0.051 Uiso 1 1 calc R
H24C H 0.1947 0.5969 0.2391 0.051 Uiso 1 1 calc R
C25 C 0.40729(18) 0.8643(3) 0.33463(18) 0.0280(7) Uani 1 1 d .
C26 C 0.38367(17) 0.9827(3) 0.34408(16) 0.0241(6) Uani 1 1 d .
C27 C 0.31932(18) 1.0070(3) 0.28550(16) 0.0247(6) Uani 1 1 d .
H27 H 0.2907 1.0795 0.2785 0.030 Uiso 1 1 calc R
C28 C 0.30517(19) 0.9051(3) 0.23940(17) 0.0283(7) Uani 1 1 d .
C29 C 0.35827(18) 0.8173(3) 0.26994(18) 0.0289(7) Uani 1 1 d .
H29 H 0.3614 0.7390 0.2509 0.035 Uiso 1 1 calc R
C30 C 0.4803(2) 0.8078(4) 0.3775(2) 0.0410(9) Uani 1 1 d .
H30A H 0.5193 0.8320 0.3573 0.062 Uiso 1 1 calc R
H30B H 0.4756 0.7191 0.3762 0.062 Uiso 1 1 calc R
H30C H 0.4932 0.8360 0.4267 0.062 Uiso 1 1 calc R
C31 C 0.42250(18) 1.0692(3) 0.40234(18) 0.0297(7) Uani 1 1 d .
H31A H 0.4657 1.0290 0.4350 0.045 Uiso 1 1 calc R
H31B H 0.3884 1.0942 0.4282 0.045 Uiso 1 1 calc R
H31C H 0.4387 1.1410 0.3818 0.045 Uiso 1 1 calc R
C32 C 0.2470(2) 0.8984(4) 0.16834(18) 0.0383(8) Uani 1 1 d .
H32A H 0.2694 0.9175 0.1311 0.057 Uiso 1 1 calc R
H32B H 0.2076 0.9570 0.1665 0.057 Uiso 1 1 calc R
H32C H 0.2261 0.8162 0.1609 0.057 Uiso 1 1 calc R
C33 C 0.1175(2) 0.8316(3) 0.24115(18) 0.0322(8) Uani 1 1 d .
C34 C 0.30606(17) 0.9740(3) 0.50703(15) 0.0217(6) Uani 1 1 d .
H34A H 0.3596 0.9901 0.5167 0.026 Uiso 1 1 calc R
H34B H 0.3008 0.8959 0.5298 0.026 Uiso 1 1 calc R
C35 C 0.27167(16) 1.0762(3) 0.53918(16) 0.0212(6) Uani 1 1 d .
C36 C 0.29661(17) 1.1143(3) 0.60617(16) 0.0228(6) Uani 1 1 d .
H36 H 0.2685 1.1784 0.6174 0.027 Uiso 1 1 calc R
C37 C 0.36082(17) 1.0739(3) 0.66638(15) 0.0227(6) Uani 1 1 d .
C38 C 0.40180(18) 0.9684(3) 0.66651(16) 0.0274(7) Uani 1 1 d .
H38 H 0.3871 0.9152 0.6269 0.033 Uiso 1 1 calc R
C39 C 0.46349(19) 0.9397(3) 0.72330(17) 0.0293(7) Uani 1 1 d .
H39 H 0.4901 0.8673 0.7215 0.035 Uiso 1 1 calc R
C40 C 0.48744(18) 1.0140(3) 0.78271(16) 0.0282(7) Uani 1 1 d .
C41 C 0.5567(2) 0.9844(3) 0.84242(18) 0.0368(8) Uani 1 1 d .
H41A H 0.5757 0.9050 0.8338 0.055 Uiso 1 1 calc R
H41B H 0.5452 0.9822 0.8873 0.055 Uiso 1 1 calc R
H41C H 0.5943 1.0468 0.8450 0.055 Uiso 1 1 calc R
C42 C 0.4449(2) 1.1152(3) 0.78420(17) 0.0328(8) Uani 1 1 d .
H42 H 0.4584 1.1659 0.8250 0.039 Uiso 1 1 calc R
C43 C 0.38329(19) 1.1449(3) 0.72792(17) 0.0283(7) Uani 1 1 d .
H43 H 0.3555 1.2153 0.7311 0.034 Uiso 1 1 calc R
N1 N 0.26948(13) 0.9642(2) 0.42844(12) 0.0181(5) Uani 1 1 d .
N2 N 0.17318(14) 0.8575(2) 0.28422(14) 0.0247(5) Uani 1 1 d .
O1 O 0.05952(16) 0.8063(3) 0.19853(16) 0.0574(9) Uani 1 1 d .
Hf1 Hf 0.190610(6) 1.094498(10) 0.434326(6) 0.01737(3) Uani 1 1 d .
Hf2 Hf 0.281667(6) 0.841917(10) 0.356177(6) 0.01755(3) Uani 1 1 d .
F1 F 0.0400(3) 0.4342(5) 0.6334(2) 0.0532(12) Uani 0.50 1 d P

loop_
_atom_site_aniso_label
_atom_site_aniso_U_11
_atom_site_aniso_U_22
_atom_site_aniso_U_33
_atom_site_aniso_U_23
_atom_site_aniso_U_13
_atom_site_aniso_U_12
C1 0.0212(15) 0.0222(14) 0.0285(16) 0.0006(12) 0.0068(12) -0.0040(11)
C1S 0.038(2) 0.041(2) 0.043(2) 0.0032(17) 0.0169(16) 0.0063(16)
C2 0.0201(15) 0.0221(14) 0.0282(15) 0.0041(12) 0.0085(12) -0.0031(11)
C2S 0.0304(19) 0.0349(19) 0.047(2) -0.0037(16) 0.0128(16) 0.0004(15)
C3 0.0206(15) 0.0260(15) 0.0254(15) 0.0014(12) 0.0084(12) -0.0006(12)
C3S 0.037(2) 0.0308(18) 0.055(2) 0.0068(16) 0.0232(18) 0.0045(15)
C4 0.0169(14) 0.0259(15) 0.0315(16) 0.0028(12) 0.0073(12) 0.0023(11)
C5 0.0174(14) 0.0290(16) 0.0273(16) -0.0001(13) 0.0037(12) -0.0030(12)
C6 0.0279(17) 0.0254(15) 0.0317(17) 0.0078(13) 0.0103(13) -0.0008(13)
C7 0.0327(18) 0.0324(17) 0.0278(16) 0.0012(13) 0.0132(14) 0.0020(14)
C8 0.0251(17) 0.042(2) 0.0269(16) 0.0002(15) -0.0033(13) -0.0024(14)
C9 0.0280(16) 0.0144(13) 0.0261(15) 0.0033(11) 0.0037(12) -0.0040(11)
C10 0.0314(17) 0.0127(13) 0.0295(16) 0.0032(11) 0.0054(13) 0.0015(11)
C11 0.0258(16) 0.0159(13) 0.0308(16) 0.0072(12) 0.0011(13) 0.0022(11)
C12 0.0336(17) 0.0165(13) 0.0213(14) 0.0044(11) 0.0012(12) -0.0038(12)
C13 0.0329(17) 0.0180(14) 0.0239(15) 0.0041(11) 0.0089(13) -0.0044(12)
C14 0.0255(17) 0.0267(16) 0.0340(18) -0.0014(13) 0.0016(13) -0.0077(13)
C15 0.043(2) 0.0220(15) 0.0287(17) -0.0008(13) 0.0104(14) 0.0016(14)
C16 0.042(2) 0.0289(17) 0.0246(16) 0.0044(13) 0.0021(14) -0.0032(14)
C17 0.0340(18) 0.0173(14) 0.0305(17) 0.0054(12) 0.0036(14) 0.0035(12)
C18 0.0398(19) 0.0157(13) 0.0221(14) 0.0049(11) 0.0119(13) -0.0008(12)
C19 0.0320(17) 0.0124(12) 0.0303(16) 0.0020(12) 0.0121(13) -0.0041(11)
C20 0.0347(17) 0.0132(13) 0.0292(16) -0.0009(11) 0.0119(13) 0.0007(12)
C21 0.0284(17) 0.0181(14) 0.0381(18) 0.0030(13) 0.0096(14) 0.0034(12)
C22 0.041(2) 0.0322(18) 0.038(2) 0.0042(15) -0.0040(16) 0.0059(16)
C23 0.0329(18) 0.0209(15) 0.0391(19) 0.0006(13) 0.0138(15) -0.0055(13)
C24 0.045(2) 0.0239(16) 0.0350(18) -0.0076(14) 0.0154(16) -0.0055(14)
C25 0.0242(16) 0.0267(16) 0.0360(18) 0.0025(13) 0.0134(13) -0.0038(12)
C26 0.0232(15) 0.0241(15) 0.0276(15) -0.0015(12) 0.0119(12) -0.0063(12)
C27 0.0282(16) 0.0244(15) 0.0239(15) 0.0034(12) 0.0118(12) -0.0032(12)
C28 0.0319(17) 0.0314(17) 0.0242(15) -0.0027(13) 0.0126(13) -0.0110(13)
C29 0.0310(18) 0.0271(16) 0.0354(18) -0.0072(13) 0.0200(14) -0.0059(13)
C30 0.0284(19) 0.037(2) 0.056(2) 0.0035(17) 0.0104(17) 0.0011(15)
C31 0.0240(16) 0.0293(16) 0.0330(17) -0.0058(13) 0.0047(13) -0.0079(13)
C32 0.044(2) 0.048(2) 0.0215(16) -0.0008(15) 0.0086(15) -0.0128(17)
C33 0.0340(19) 0.0292(17) 0.0276(17) 0.0025(13) 0.0009(14) -0.0085(14)
C34 0.0235(15) 0.0208(14) 0.0180(13) 0.0006(11) 0.0022(11) -0.0002(11)
C35 0.0224(15) 0.0177(13) 0.0238(14) 0.0022(11) 0.0077(11) -0.0008(11)
C36 0.0209(15) 0.0201(14) 0.0260(15) 0.0019(11) 0.0052(12) 0.0020(11)
C37 0.0253(15) 0.0252(15) 0.0175(13) 0.0010(11) 0.0066(11) -0.0030(12)
C38 0.0333(17) 0.0261(15) 0.0202(14) -0.0006(12) 0.0044(12) 0.0026(13)
C39 0.0330(18) 0.0279(16) 0.0258(16) 0.0051(13) 0.0074(13) 0.0062(13)
C40 0.0284(17) 0.0323(17) 0.0210(15) 0.0060(13) 0.0035(12) -0.0040(13)
C41 0.0330(19) 0.0395(19) 0.0291(17) 0.0044(15) -0.0034(14) -0.0016(15)
C42 0.039(2) 0.0320(17) 0.0206(15) -0.0035(13) -0.0007(13) -0.0031(14)
C43 0.0317(17) 0.0260(16) 0.0253(16) -0.0021(13) 0.0058(13) 0.0005(13)
N1 0.0188(12) 0.0158(11) 0.0175(11) -0.0002(9) 0.0025(9) -0.0012(9)
N2 0.0237(13) 0.0236(13) 0.0251(13) 0.0007(10) 0.0047(10) -0.0055(10)
O1 0.0415(17) 0.065(2) 0.0473(17) 0.0042(15) -0.0126(13) -0.0202(14)
Hf1 0.01837(6) 0.01470(6) 0.01643(6) 0.00186(4) 0.00155(4) -0.00040(4)
Hf2 0.01920(6) 0.01492(6) 0.01752(6) -0.00002(4) 0.00419(4) -0.00201(4)
F1 0.059(3) 0.055(3) 0.040(3) 0.011(2) 0.006(2) 0.002(2)

loop_
_atom_type_symbol
_atom_type_description
_atom_type_scat_dispersion_real
_atom_type_scat_dispersion_imag
_atom_type_scat_source
C C 0.0033 0.0016 'International Tables Vol C Tables 4.2.6.8 and 6.1.1.4'
H H 0.0000 0.0000 'International Tables Vol C Tables 4.2.6.8 and 6.1.1.4'
N N 0.0061 0.0033 'International Tables Vol C Tables 4.2.6.8 and 6.1.1.4'
O O 0.0106 0.0060 'International Tables Vol C Tables 4.2.6.8 and 6.1.1.4'
Hf Hf -0.5830 6.1852 'International Tables Vol C Tables 4.2.6.8 and 6.1.1.4'
F F 0.0171 0.0103 'International Tables Vol C Tables 4.2.6.8 and 6.1.1.4'

loop_
_geom_angle_atom_site_label_1
_geom_angle_atom_site_label_2
_geom_angle_atom_site_label_3
_geom_angle
_geom_angle_site_symmetry_1
_geom_angle_site_symmetry_3
C2 C1 C5 109.2(3) . .
C2 C1 Hf1 77.57(17) . .
C5 C1 Hf1 72.80(17) . .
F1 C1S C3S 116.7(4) . 3_566
F1 C1S C2S 122.4(4) . .
C3S C1S C2S 120.9(4) 3_566 .
C1 C2 C3 107.6(3) . .
C1 C2 C6 127.9(3) . .
C3 C2 C6 124.1(3) . .
C1 C2 Hf1 70.52(17) . .
C3 C2 Hf1 74.99(18) . .
C6 C2 Hf1 126.0(2) . .
C3S C2S C1S 119.7(4) . .
C4 C3 C2 107.7(3) . .
C4 C3 C7 127.1(3) . .
C2 C3 C7 124.9(3) . .
C4 C3 Hf1 71.97(18) . .
C2 C3 Hf1 73.46(18) . .
C7 C3 Hf1 125.4(2) . .
C2S C3S C1S 119.3(4) . 3_566
C3 C4 C5 108.8(3) . .
C3 C4 Hf1 76.42(18) . .
C5 C4 Hf1 70.92(17) . .
C1 C5 C4 106.6(3) . .
C1 C5 C8 126.7(3) . .
C4 C5 C8 125.8(3) . .
C1 C5 Hf1 74.29(17) . .
C4 C5 Hf1 76.51(17) . .
C8 C5 Hf1 123.0(2) . .
C13 C9 C10 107.7(3) . .
C13 C9 C14 126.2(3) . .
C10 C9 C14 125.6(3) . .
C13 C9 Hf1 72.83(17) . .
C10 C9 Hf1 72.40(17) . .
C14 C9 Hf1 126.9(2) . .
C11 C10 C9 107.1(3) . .
C11 C10 C15 127.5(3) . .
C9 C10 C15 125.2(3) . .
C11 C10 Hf1 72.87(17) . .
C9 C10 Hf1 75.33(17) . .
C15 C10 Hf1 122.0(2) . .
C12 C11 C10 109.5(3) . .
C12 C11 Hf1 73.89(17) . .
C10 C11 Hf1 74.66(17) . .
C11 C12 C13 106.8(3) . .
C11 C12 C16 126.7(3) . .
C13 C12 C16 126.1(3) . .
C11 C12 Hf1 73.75(17) . .
C13 C12 Hf1 74.79(17) . .
C16 C12 Hf1 122.4(2) . .
C9 C13 C12 108.9(3) . .
C9 C13 Hf1 75.30(17) . .
C12 C13 Hf1 72.66(17) . .
C18 C17 C21 106.4(3) . .
C18 C17 C22 126.2(3) . .
C21 C17 C22 127.1(3) . .
C18 C17 Hf2 75.65(17) . .
C21 C17 Hf2 74.43(18) . .
C22 C17 Hf2 120.5(2) . .
C17 C18 C19 109.5(3) . .
C17 C18 Hf2 71.89(17) . .
C19 C18 Hf2 76.56(17) . .
C20 C19 C18 107.4(3) . .
C20 C19 C23 125.1(3) . .
C18 C19 C23 127.1(3) . .
C20 C19 Hf2 72.79(17) . .
C18 C19 Hf2 71.51(16) . .
C23 C19 Hf2 126.4(2) . .
C19 C20 C21 107.5(3) . .
C19 C20 C24 125.2(3) . .
C21 C20 C24 127.1(3) . .
C19 C20 Hf2 75.52(16) . .
C21 C20 Hf2 71.70(17) . .
C24 C20 Hf2 122.3(2) . .
C20 C21 C17 109.2(3) . .
C20 C21 Hf2 76.02(17) . .
C17 C21 Hf2 72.67(17) . .
C26 C25 C29 108.0(3) . .
C26 C25 C30 125.2(3) . .
C29 C25 C30 125.7(3) . .
C26 C25 Hf2 73.50(18) . .
C29 C25 Hf2 74.55(18) . .
C30 C25 Hf2 127.1(2) . .
C25 C26 C27 107.0(3) . .
C25 C26 C31 126.0(3) . .
C27 C26 C31 126.9(3) . .
C25 C26 Hf2 74.47(18) . .
C27 C26 Hf2 72.96(17) . .
C31 C26 Hf2 121.3(2) . .
C28 C27 C26 108.7(3) . .
C28 C27 Hf2 76.10(18) . .
C26 C27 Hf2 74.38(17) . .
C29 C28 C27 107.5(3) . .
C29 C28 C32 126.7(3) . .
C27 C28 C32 125.6(3) . .
C29 C28 Hf2 74.06(19) . .
C27 C28 Hf2 71.70(17) . .
C32 C28 Hf2 123.3(2) . .
C28 C29 C25 108.8(3) . .
C28 C29 Hf2 74.66(19) . .
C25 C29 Hf2 73.15(19) . .
N2 C33 O1 178.0(5) . .
N1 C34 C35 111.4(2) . .
N1 C34 Hf1 54.36(13) . .
C35 C34 Hf1 57.33(14) . .
C36 C35 C34 125.4(3) . .
C36 C35 Hf1 148.2(2) . .
C34 C35 Hf1 86.36(17) . .
C35 C36 C37 131.1(3) . .
C38 C37 C43 116.3(3) . .
C38 C37 C36 124.6(3) . .
C43 C37 C36 119.1(3) . .
C39 C38 C37 121.3(3) . .
C38 C39 C40 121.9(3) . .
C42 C40 C39 116.9(3) . .
C42 C40 C41 122.0(3) . .
C39 C40 C41 121.1(3) . .
C43 C42 C40 121.8(3) . .
C42 C43 C37 121.7(3) . .
C34 N1 Hf2 131.57(18) . .
C34 N1 Hf1 90.13(16) . .
Hf2 N1 Hf1 136.84(12) . .
C33 N2 Hf2 160.4(3) . .
N1 Hf1 C35 71.66(10) . .
N1 Hf1 C5 114.50(10) . .
C35 Hf1 C5 131.65(11) . .
N1 Hf1 C1 88.11(10) . .
C35 Hf1 C1 106.35(10) . .
C5 Hf1 C1 32.92(10) . .
N1 Hf1 C11 137.61(10) . .
C35 Hf1 C11 125.53(10) . .
C5 Hf1 C11 83.76(11) . .
C1 Hf1 C11 116.68(10) . .
N1 Hf1 C12 105.88(10) . .
C35 Hf1 C12 133.03(10) . .
C5 Hf1 C12 93.09(10) . .
C1 Hf1 C12 120.56(10) . .
C11 Hf1 C12 32.37(11) . .
N1 Hf1 C10 134.30(10) . .
C35 Hf1 C10 93.07(10) . .
C5 Hf1 C10 107.77(11) . .
C1 Hf1 C10 137.46(11) . .
C11 Hf1 C10 32.46(10) . .
C12 Hf1 C10 54.09(10) . .
N1 Hf1 C13 87.16(10) . .
C35 Hf1 C13 102.20(10) . .
C5 Hf1 C13 125.42(10) . .
C1 Hf1 C13 147.89(10) . .
C11 Hf1 C13 53.17(11) . .
C12 Hf1 C13 32.55(10) . .
C10 Hf1 C13 53.38(11) . .
N1 Hf1 C4 141.27(10) . .
C35 Hf1 C4 112.89(11) . .
C5 Hf1 C4 32.57(10) . .
C1 Hf1 C4 53.26(10) . .
C11 Hf1 C4 73.23(11) . .
C12 Hf1 C4 97.69(11) . .
C10 Hf1 C4 84.43(10) . .
C13 Hf1 C4 126.25(10) . .
N1 Hf1 C9 102.03(10) . .
C35 Hf1 C9 80.38(10) . .
C5 Hf1 C9 136.77(10) . .
C1 Hf1 C9 169.31(10) . .
C11 Hf1 C9 53.19(10) . .
C12 Hf1 C9 53.65(10) . .
C10 Hf1 C9 32.27(10) . .
C13 Hf1 C9 31.87(10) . .
C4 Hf1 C9 116.70(10) . .
N1 Hf1 C34 35.51(9) . .
C35 Hf1 C34 36.31(10) . .
C5 Hf1 C34 129.16(10) . .
C1 Hf1 C34 96.25(10) . .
C11 Hf1 C34 147.05(10) . .
C12 Hf1 C34 128.24(11) . .
C10 Hf1 C34 119.87(10) . .
C13 Hf1 C34 98.12(10) . .
C4 Hf1 C34 134.07(10) . .
C9 Hf1 C34 94.01(10) . .
N1 Hf1 C2 93.98(10) . .
C35 Hf1 C2 78.55(10) . .
C5 Hf1 C2 53.71(10) . .
C1 Hf1 C2 31.91(10) . .
C11 Hf1 C2 125.63(11) . .
C12 Hf1 C2 146.47(10) . .
C10 Hf1 C2 125.74(11) . .
C13 Hf1 C2 178.80(10) . .
C4 Hf1 C2 52.55(10) . .
C9 Hf1 C2 147.91(10) . .
C34 Hf1 C2 83.04(10) . .
N1 Hf2 N2 97.10(10) . .
N1 Hf2 C17 94.06(11) . .
N2 Hf2 C17 131.88(11) . .
N1 Hf2 C21 126.95(10) . .
N2 Hf2 C21 118.44(10) . .
C17 Hf2 C21 32.90(11) . .
N1 Hf2 C27 91.63(10) . .
N2 Hf2 C27 87.15(10) . .
C17 Hf2 C27 139.20(11) . .
C21 Hf2 C27 125.67(11) . .
N1 Hf2 C18 82.56(10) . .
N2 Hf2 C18 103.42(10) . .
C17 Hf2 C18 32.46(11) . .
C21 Hf2 C18 53.18(11) . .
C27 Hf2 C18 168.45(10) . .
N1 Hf2 C26 85.34(10) . .
N2 Hf2 C26 119.71(10) . .
C17 Hf2 C26 107.74(11) . .
C21 Hf2 C26 106.07(11) . .
C27 Hf2 C26 32.66(10) . .
C18 Hf2 C26 136.29(10) . .
N1 Hf2 C25 111.64(10) . .
N2 Hf2 C25 129.84(11) . .
C17 Hf2 C25 87.42(11) . .
C21 Hf2 C25 75.64(11) . .
C27 Hf2 C25 53.24(10) . .
C18 Hf2 C25 119.87(11) . .
C26 Hf2 C25 32.03(10) . .
N1 Hf2 C20 134.68(10) . .
N2 Hf2 C20 86.46(10) . .
C17 Hf2 C20 54.23(10) . .
C21 Hf2 C20 32.28(10) . .
C27 Hf2 C20 133.69(10) . .
C18 Hf2 C20 53.00(10) . .
C26 Hf2 C20 131.43(10) . .
C25 Hf2 C20 99.47(11) . .
N1 Hf2 C29 138.45(10) . .
N2 Hf2 C29 101.00(11) . .
C17 Hf2 C29 100.87(12) . .
C21 Hf2 C29 74.70(11) . .
C27 Hf2 C29 52.71(10) . .
C18 Hf2 C29 127.88(11) . .
C26 Hf2 C29 53.22(10) . .
C25 Hf2 C29 32.30(10) . .
C20 Hf2 C29 83.80(10) . .
N1 Hf2 C28 122.89(10) . .
N2 Hf2 C28 76.99(11) . .
C17 Hf2 C28 132.12(12) . .
C21 Hf2 C28 103.66(11) . .
C27 Hf2 C28 32.21(10) . .
C18 Hf2 C28 154.51(10) . .
C26 Hf2 C28 53.56(10) . .
C25 Hf2 C28 52.97(11) . .
C20 Hf2 C28 102.01(10) . .
C29 Hf2 C28 31.29(11) . .
N1 Hf2 C19 104.80(10) . .
N2 Hf2 C19 78.17(10) . .
C17 Hf2 C19 53.73(11) . .
C21 Hf2 C19 52.87(11) . .
C27 Hf2 C19 159.08(10) . .
C18 Hf2 C19 31.93(10) . .
C26 Hf2 C19 158.74(10) . .
C25 Hf2 C19 128.11(10) . .
C20 Hf2 C19 31.69(10) . .
C29 Hf2 C19 115.34(10) . .
C28 Hf2 C19 128.14(10) . .

loop_
_geom_bond_atom_site_label_1
_geom_bond_atom_site_label_2
_geom_bond_distance
_geom_bond_site_symmetry_2
C1 C2 1.404(4) .
C1 C5 1.414(4) .
C1 Hf1 2.505(3) .
C1S F1 1.245(6) .
C1S C3S 1.383(6) 3_566
C1S C2S 1.383(5) .
C2 C3 1.416(4) .
C2 C6 1.501(4) .
C2 Hf1 2.595(3) .
C2S C3S 1.385(5) .
C3 C4 1.410(4) .
C3 C7 1.501(4) .
C3 Hf1 2.615(3) .
C3S C1S 1.383(6) 3_566
C4 C5 1.416(5) .
C4 Hf1 2.558(3) .
C5 C8 1.514(4) .
C5 Hf1 2.486(3) .
C9 C13 1.409(4) .
C9 C10 1.425(5) .
C9 C14 1.502(4) .
C9 Hf1 2.582(3) .
C10 C11 1.416(4) .
C10 C15 1.494(5) .
C10 Hf1 2.544(3) .
C11 C12 1.406(5) .
C11 Hf1 2.521(3) .
C12 C13 1.422(4) .
C12 C16 1.507(4) .
C12 Hf1 2.523(3) .
C13 Hf1 2.550(3) .
C17 C18 1.408(5) .
C17 C21 1.419(5) .
C17 C22 1.510(5) .
C17 Hf2 2.493(3) .
C18 C19 1.417(4) .
C18 Hf2 2.541(3) .
C19 C20 1.414(4) .
C19 C23 1.502(5) .
C19 Hf2 2.606(3) .
C20 C21 1.415(5) .
C20 C24 1.497(4) .
C20 Hf2 2.572(3) .
C21 Hf2 2.516(3) .
C25 C26 1.409(5) .
C25 C29 1.429(5) .
C25 C30 1.517(5) .
C25 Hf2 2.559(3) .
C26 C27 1.427(4) .
C26 C31 1.503(4) .
C26 Hf2 2.547(3) .
C27 C28 1.419(4) .
C27 Hf2 2.528(3) .
C28 C29 1.392(5) .
C28 C32 1.499(5) .
C28 Hf2 2.585(3) .
C29 Hf2 2.577(3) .
C33 N2 1.170(4) .
C33 O1 1.195(4) .
C34 N1 1.501(3) .
C34 C35 1.534(4) .
C34 Hf1 2.585(3) .
C35 C36 1.333(4) .
C35 Hf1 2.181(3) .
C36 C37 1.487(4) .
C37 C38 1.396(4) .
C37 C43 1.400(4) .
C38 C39 1.387(4) .
C39 C40 1.390(5) .
C40 C42 1.380(5) .
C40 C41 1.508(4) .
C42 C43 1.384(4) .
N1 Hf2 2.030(2) .
N1 Hf1 2.101(2) .
N2 Hf2 2.118(3) .

loop_
_geom_torsion_atom_site_label_1
_geom_torsion_atom_site_label_2
_geom_torsion_atom_site_label_3
_geom_torsion_atom_site_label_4
_geom_torsion
_geom_torsion_site_symmetry_1
_geom_torsion_site_symmetry_4
C5 C1 C2 C3 -0.2(4) . .
Hf1 C1 C2 C3 66.4(2) . .
C5 C1 C2 C6 172.4(3) . .
Hf1 C1 C2 C6 -121.0(3) . .
C5 C1 C2 Hf1 -66.6(2) . .
F1 C1S C2S C3S 179.3(4) . .
C3S C1S C2S C3S 0.6(6) 3_566 .
C1 C2 C3 C4 0.9(4) . .
C6 C2 C3 C4 -172.1(3) . .
Hf1 C2 C3 C4 64.3(2) . .
C1 C2 C3 C7 174.6(3) . .
C6 C2 C3 C7 1.6(5) . .
Hf1 C2 C3 C7 -122.0(3) . .
C1 C2 C3 Hf1 -63.4(2) . .
C6 C2 C3 Hf1 123.6(3) . .
C1S C2S C3S C1S -0.6(6) . 3_566
C2 C3 C4 C5 -1.3(4) . .
C7 C3 C4 C5 -174.8(3) . .
Hf1 C3 C4 C5 64.0(2) . .
C2 C3 C4 Hf1 -65.3(2) . .
C7 C3 C4 Hf1 121.2(3) . .
C2 C1 C5 C4 -0.6(4) . .
Hf1 C1 C5 C4 -70.3(2) . .
C2 C1 C5 C8 -170.6(3) . .
Hf1 C1 C5 C8 119.7(3) . .
C2 C1 C5 Hf1 69.7(2) . .
C3 C4 C5 C1 1.1(4) . .
Hf1 C4 C5 C1 68.7(2) . .
C3 C4 C5 C8 171.3(3) . .
Hf1 C4 C5 C8 -121.1(3) . .
C3 C4 C5 Hf1 -67.6(2) . .
C13 C9 C10 C11 -1.7(3) . .
C14 C9 C10 C11 170.3(3) . .
Hf1 C9 C10 C11 -66.5(2) . .
C13 C9 C10 C15 -176.1(3) . .
C14 C9 C10 C15 -4.1(5) . .
Hf1 C9 C10 C15 119.1(3) . .
C13 C9 C10 Hf1 64.8(2) . .
C14 C9 C10 Hf1 -123.2(3) . .
C9 C10 C11 C12 1.9(3) . .
C15 C10 C11 C12 176.1(3) . .
Hf1 C10 C11 C12 -66.3(2) . .
C9 C10 C11 Hf1 68.2(2) . .
C15 C10 C11 Hf1 -117.6(3) . .
C10 C11 C12 C13 -1.3(3) . .
Hf1 C11 C12 C13 -68.1(2) . .
C10 C11 C12 C16 -174.6(3) . .
Hf1 C11 C12 C16 118.6(3) . .
C10 C11 C12 Hf1 66.8(2) . .
C10 C9 C13 C12 0.9(3) . .
C14 C9 C13 C12 -171.0(3) . .
Hf1 C9 C13 C12 65.4(2) . .
C10 C9 C13 Hf1 -64.5(2) . .
C14 C9 C13 Hf1 123.6(3) . .
C11 C12 C13 C9 0.2(3) . .
C16 C12 C13 C9 173.5(3) . .
Hf1 C12 C13 C9 -67.1(2) . .
C11 C12 C13 Hf1 67.4(2) . .
C16 C12 C13 Hf1 -119.3(3) . .
C21 C17 C18 C19 -0.7(3) . .
C22 C17 C18 C19 -174.5(3) . .
Hf2 C17 C18 C19 68.0(2) . .
C21 C17 C18 Hf2 -68.6(2) . .
C22 C17 C18 Hf2 117.5(3) . .
C17 C18 C19 C20 -0.5(3) . .
Hf2 C18 C19 C20 64.4(2) . .
C17 C18 C19 C23 173.0(3) . .
Hf2 C18 C19 C23 -122.1(3) . .
C17 C18 C19 Hf2 -64.9(2) . .
C18 C19 C20 C21 1.5(3) . .
C23 C19 C20 C21 -172.2(3) . .
Hf2 C19 C20 C21 65.1(2) . .
C18 C19 C20 C24 176.9(3) . .
C23 C19 C20 C24 3.3(5) . .
Hf2 C19 C20 C24 -119.5(3) . .
C18 C19 C20 Hf2 -63.6(2) . .
C23 C19 C20 Hf2 122.8(3) . .
C19 C20 C21 C17 -1.9(3) . .
C24 C20 C21 C17 -177.3(3) . .
Hf2 C20 C21 C17 65.7(2) . .
C19 C20 C21 Hf2 -67.6(2) . .
C24 C20 C21 Hf2 117.0(3) . .
C18 C17 C21 C20 1.6(3) . .
C22 C17 C21 C20 175.3(3) . .
Hf2 C17 C21 C20 -67.9(2) . .
C18 C17 C21 Hf2 69.5(2) . .
C22 C17 C21 Hf2 -116.8(3) . .
C29 C25 C26 C27 0.9(4) . .
C30 C25 C26 C27 169.6(3) . .
Hf2 C25 C26 C27 -66.2(2) . .
C29 C25 C26 C31 -175.2(3) . .
C30 C25 C26 C31 -6.5(5) . .
Hf2 C25 C26 C31 117.7(3) . .
C29 C25 C26 Hf2 67.2(2) . .
C30 C25 C26 Hf2 -124.2(3) . .
C25 C26 C27 C28 -1.8(3) . .
C31 C26 C27 C28 174.3(3) . .
Hf2 C26 C27 C28 -69.0(2) . .
C25 C26 C27 Hf2 67.3(2) . .
C31 C26 C27 Hf2 -116.7(3) . .
C26 C27 C28 C29 1.9(4) . .
Hf2 C27 C28 C29 -65.9(2) . .
C26 C27 C28 C32 -173.8(3) . .
Hf2 C27 C28 C32 118.3(3) . .
C26 C27 C28 Hf2 67.9(2) . .
C27 C28 C29 C25 -1.3(4) . .
C32 C28 C29 C25 174.4(3) . .
Hf2 C28 C29 C25 -65.7(2) . .
C27 C28 C29 Hf2 64.4(2) . .
C32 C28 C29 Hf2 -119.9(3) . .
C26 C25 C29 C28 0.3(4) . .
C30 C25 C29 C28 -168.4(3) . .
Hf2 C25 C29 C28 66.7(2) . .
C26 C25 C29 Hf2 -66.5(2) . .
C30 C25 C29 Hf2 124.9(3) . .
N1 C34 C35 C36 -173.5(3) . .
Hf1 C34 C35 C36 -179.6(4) . .
N1 C34 C35 Hf1 6.2(2) . .
C34 C35 C36 C37 0.3(5) . .
Hf1 C35 C36 C37 -179.0(3) . .
C35 C36 C37 C38 -12.0(5) . .
C35 C36 C37 C43 167.7(3) . .
C43 C37 C38 C39 -3.1(5) . .
C36 C37 C38 C39 176.6(3) . .
C37 C38 C39 C40 0.1(5) . .
C38 C39 C40 C42 2.9(5) . .
C38 C39 C40 C41 -177.1(3) . .
C39 C40 C42 C43 -2.9(5) . .
C41 C40 C42 C43 177.1(3) . .
C40 C42 C43 C37 -0.1(6) . .
C38 C37 C43 C42 3.1(5) . .
C36 C37 C43 C42 -176.6(3) . .
C35 C34 N1 Hf2 -174.05(19) . .
Hf1 C34 N1 Hf2 -167.7(3) . .
C35 C34 N1 Hf1 -6.4(2) . .
C34 N1 Hf1 C35 4.40(16) . .
Hf2 N1 Hf1 C35 170.9(2) . .
C34 N1 Hf1 C5 -123.80(16) . .
Hf2 N1 Hf1 C5 42.7(2) . .
C34 N1 Hf1 C1 -103.52(17) . .
Hf2 N1 Hf1 C1 62.98(18) . .
C34 N1 Hf1 C11 127.42(17) . .
Hf2 N1 Hf1 C11 -66.1(2) . .
C34 N1 Hf1 C12 135.17(16) . .
Hf2 N1 Hf1 C12 -58.33(19) . .
C34 N1 Hf1 C10 80.2(2) . .
Hf2 N1 Hf1 C10 -113.27(18) . .
C34 N1 Hf1 C13 108.25(16) . .
Hf2 N1 Hf1 C13 -85.26(18) . .
C34 N1 Hf1 C4 -99.6(2) . .
Hf2 N1 Hf1 C4 66.9(2) . .
C34 N1 Hf1 C9 79.88(17) . .
Hf2 N1 Hf1 C9 -113.62(18) . .
Hf2 N1 Hf1 C34 166.5(3) . .
C34 N1 Hf1 C2 -72.14(16) . .
Hf2 N1 Hf1 C2 94.36(18) . .
C36 C35 Hf1 N1 175.1(5) . .
C34 C35 Hf1 N1 -4.31(16) . .
C36 C35 Hf1 C5 -78.1(5) . .
C34 C35 Hf1 C5 102.53(19) . .
C36 C35 Hf1 C1 -102.6(4) . .
C34 C35 Hf1 C1 78.02(18) . .
C36 C35 Hf1 C11 39.1(5) . .
C34 C35 Hf1 C11 -140.32(17) . .
C36 C35 Hf1 C12 80.2(5) . .
C34 C35 Hf1 C12 -99.2(2) . .
C36 C35 Hf1 C10 39.1(5) . .
C34 C35 Hf1 C10 -140.29(17) . .
C36 C35 Hf1 C13 92.3(4) . .
C34 C35 Hf1 C13 -87.13(18) . .
C36 C35 Hf1 C4 -46.1(5) . .
C34 C35 Hf1 C4 134.46(16) . .
C36 C35 Hf1 C9 68.9(4) . .
C34 C35 Hf1 C9 -110.51(18) . .
C36 C35 Hf1 C34 179.4(5) . .
C36 C35 Hf1 C2 -86.8(4) . .
C34 C35 Hf1 C2 93.83(17) . .
C1 C5 Hf1 N1 39.6(2) . .
C4 C5 Hf1 N1 151.53(17) . .
C8 C5 Hf1 N1 -84.3(3) . .
C1 C5 Hf1 C35 -47.1(2) . .
C4 C5 Hf1 C35 64.8(2) . .
C8 C5 Hf1 C35 -171.0(2) . .
C4 C5 Hf1 C1 111.9(3) . .
C8 C5 Hf1 C1 -123.9(4) . .
C1 C5 Hf1 C11 179.7(2) . .
C4 C5 Hf1 C11 -68.42(19) . .
C8 C5 Hf1 C11 55.8(3) . .
C1 C5 Hf1 C12 148.61(19) . .
C4 C5 Hf1 C12 -99.45(19) . .
C8 C5 Hf1 C12 24.7(3) . .
C1 C5 Hf1 C10 -158.22(19) . .
C4 C5 Hf1 C10 -46.3(2) . .
C8 C5 Hf1 C10 77.9(3) . .
C1 C5 Hf1 C13 144.51(18) . .
C4 C5 Hf1 C13 -103.6(2) . .
C8 C5 Hf1 C13 20.6(3) . .
C1 C5 Hf1 C4 -111.9(3) . .
C8 C5 Hf1 C4 124.2(4) . .
C1 C5 Hf1 C9 -175.40(18) . .
C4 C5 Hf1 C9 -63.5(2) . .
C8 C5 Hf1 C9 60.7(3) . .
C1 C5 Hf1 C34 1.1(2) . .
C4 C5 Hf1 C34 113.04(19) . .
C8 C5 Hf1 C34 -122.8(3) . .
C1 C5 Hf1 C2 -36.51(18) . .
C4 C5 Hf1 C2 75.4(2) . .
C8 C5 Hf1 C2 -160.4(3) . .
C2 C1 Hf1 N1 100.62(19) . .
C5 C1 Hf1 N1 -144.52(19) . .
C2 C1 Hf1 C35 30.4(2) . .
C5 C1 Hf1 C35 145.22(19) . .
C2 C1 Hf1 C5 -114.9(3) . .
C2 C1 Hf1 C11 -115.25(19) . .
C5 C1 Hf1 C11 -0.4(2) . .
C2 C1 Hf1 C12 -152.01(18) . .
C5 C1 Hf1 C12 -37.2(2) . .
C2 C1 Hf1 C10 -83.4(2) . .
C5 C1 Hf1 C10 31.5(3) . .
C2 C1 Hf1 C13 -177.76(19) . .
C5 C1 Hf1 C13 -62.9(3) . .
C2 C1 Hf1 C4 -76.3(2) . .
C5 C1 Hf1 C4 38.55(18) . .
C2 C1 Hf1 C9 -97.6(6) . .
C5 C1 Hf1 C9 17.2(6) . .
C2 C1 Hf1 C34 66.00(19) . .
C5 C1 Hf1 C34 -179.14(19) . .
C5 C1 Hf1 C2 114.9(3) . .
C12 C11 Hf1 N1 14.0(2) . .
C10 C11 Hf1 N1 -102.0(2) . .
C12 C11 Hf1 C35 116.08(19) . .
C10 C11 Hf1 C35 0.0(3) . .
C12 C11 Hf1 C5 -105.89(19) . .
C10 C11 Hf1 C5 138.1(2) . .
C12 C11 Hf1 C1 -105.68(19) . .
C10 C11 Hf1 C1 138.28(19) . .
C10 C11 Hf1 C12 -116.0(3) . .
C12 C11 Hf1 C10 116.0(3) . .
C12 C11 Hf1 C13 38.23(17) . .
C10 C11 Hf1 C13 -77.8(2) . .
C12 C11 Hf1 C4 -137.4(2) . .
C10 C11 Hf1 C4 106.5(2) . .
C12 C11 Hf1 C9 78.3(2) . .
C10 C11 Hf1 C9 -37.70(19) . .
C12 C11 Hf1 C34 72.0(3) . .
C10 C11 Hf1 C34 -44.0(3) . .
C12 C11 Hf1 C2 -141.71(17) . .
C10 C11 Hf1 C2 102.3(2) . .
C11 C12 Hf1 N1 -170.22(17) . .
C13 C12 Hf1 N1 -57.2(2) . .
C16 C12 Hf1 N1 66.2(3) . .
C11 C12 Hf1 C35 -90.7(2) . .
C13 C12 Hf1 C35 22.3(3) . .
C16 C12 Hf1 C35 145.7(3) . .
C11 C12 Hf1 C5 73.23(19) . .
C13 C12 Hf1 C5 -173.77(19) . .
C16 C12 Hf1 C5 -50.3(3) . .
C11 C12 Hf1 C1 92.4(2) . .
C13 C12 Hf1 C1 -154.58(18) . .
C16 C12 Hf1 C1 -31.1(3) . .
C13 C12 Hf1 C11 113.0(3) . .
C16 C12 Hf1 C11 -123.6(4) . .
C11 C12 Hf1 C10 -36.55(18) . .
C13 C12 Hf1 C10 76.45(19) . .
C16 C12 Hf1 C10 -160.1(3) . .
C11 C12 Hf1 C13 -113.0(3) . .
C16 C12 Hf1 C13 123.4(4) . .
C11 C12 Hf1 C4 40.83(19) . .
C13 C12 Hf1 C4 153.82(19) . .
C16 C12 Hf1 C4 -82.7(3) . .
C11 C12 Hf1 C9 -76.79(19) . .
C13 C12 Hf1 C9 36.20(18) . .
C16 C12 Hf1 C9 159.6(3) . .
C11 C12 Hf1 C34 -138.79(18) . .
C13 C12 Hf1 C34 -25.8(2) . .
C16 C12 Hf1 C34 97.6(3) . .
C11 C12 Hf1 C2 65.7(3) . .
C13 C12 Hf1 C2 178.74(18) . .
C16 C12 Hf1 C2 -57.8(4) . .
C11 C10 Hf1 N1 112.9(2) . .
C9 C10 Hf1 N1 -0.6(2) . .
C15 C10 Hf1 N1 -123.2(3) . .
C11 C10 Hf1 C35 -180.0(2) . .
C9 C10 Hf1 C35 66.53(19) . .
C15 C10 Hf1 C35 -56.0(3) . .
C11 C10 Hf1 C5 -44.2(2) . .
C9 C10 Hf1 C5 -157.74(17) . .
C15 C10 Hf1 C5 79.7(3) . .
C11 C10 Hf1 C1 -61.6(3) . .
C9 C10 Hf1 C1 -175.09(17) . .
C15 C10 Hf1 C1 62.3(3) . .
C9 C10 Hf1 C11 -113.5(3) . .
C15 C10 Hf1 C11 123.9(4) . .
C11 C10 Hf1 C12 36.44(19) . .
C9 C10 Hf1 C12 -77.1(2) . .
C15 C10 Hf1 C12 160.4(3) . .
C11 C10 Hf1 C13 77.1(2) . .
C9 C10 Hf1 C13 -36.41(17) . .
C15 C10 Hf1 C13 -159.0(3) . .
C11 C10 Hf1 C4 -67.2(2) . .
C9 C10 Hf1 C4 179.24(19) . .
C15 C10 Hf1 C4 56.7(3) . .
C11 C10 Hf1 C9 113.5(3) . .
C15 C10 Hf1 C9 -122.6(3) . .
C11 C10 Hf1 C34 154.17(19) . .
C9 C10 Hf1 C34 40.7(2) . .
C15 C10 Hf1 C34 -81.9(3) . .
C11 C10 Hf1 C2 -101.9(2) . .
C9 C10 Hf1 C2 144.61(17) . .
C15 C10 Hf1 C2 22.0(3) . .
C9 C13 Hf1 N1 -118.36(19) . .
C12 C13 Hf1 N1 125.94(19) . .
C9 C13 Hf1 C35 -47.8(2) . .
C12 C13 Hf1 C35 -163.51(19) . .
C9 C13 Hf1 C5 123.34(19) . .
C12 C13 Hf1 C5 7.6(2) . .
C9 C13 Hf1 C1 159.75(19) . .
C12 C13 Hf1 C1 44.1(3) . .
C9 C13 Hf1 C11 77.7(2) . .
C12 C13 Hf1 C11 -38.00(18) . .
C9 C13 Hf1 C12 115.7(3) . .
C9 C13 Hf1 C10 36.88(18) . .
C12 C13 Hf1 C10 -78.8(2) . .
C9 C13 Hf1 C4 82.9(2) . .
C12 C13 Hf1 C4 -32.8(2) . .
C12 C13 Hf1 C9 -115.7(3) . .
C9 C13 Hf1 C34 -84.50(19) . .
C12 C13 Hf1 C34 159.80(18) . .
C3 C4 Hf1 N1 71.9(2) . .
C5 C4 Hf1 N1 -43.9(3) . .
C3 C4 Hf1 C35 -17.0(2) . .
C5 C4 Hf1 C35 -132.77(19) . .
C3 C4 Hf1 C5 115.8(3) . .
C3 C4 Hf1 C1 76.8(2) . .
C5 C4 Hf1 C1 -38.98(18) . .
C3 C4 Hf1 C11 -139.1(2) . .
C5 C4 Hf1 C11 105.1(2) . .
C3 C4 Hf1 C12 -160.53(18) . .
C5 C4 Hf1 C12 83.68(19) . .
C3 C4 Hf1 C10 -107.96(19) . .
C5 C4 Hf1 C10 136.24(19) . .
C3 C4 Hf1 C13 -143.41(17) . .
C5 C4 Hf1 C13 100.8(2) . .
C3 C4 Hf1 C9 -107.51(19) . .
C5 C4 Hf1 C9 136.69(18) . .
C3 C4 Hf1 C34 19.1(2) . .
C5 C4 Hf1 C34 -96.7(2) . .
C3 C4 Hf1 C2 36.52(17) . .
C5 C4 Hf1 C2 -79.3(2) . .
C13 C9 Hf1 N1 63.98(19) . .
C10 C9 Hf1 N1 179.53(18) . .
C14 C9 Hf1 N1 -58.8(3) . .
C13 C9 Hf1 C35 132.7(2) . .
C10 C9 Hf1 C35 -111.72(19) . .
C14 C9 Hf1 C35 9.9(3) . .
C13 C9 Hf1 C5 -83.8(2) . .
C10 C9 Hf1 C5 31.8(2) . .
C14 C9 Hf1 C5 153.4(3) . .
C13 C9 Hf1 C1 -97.4(6) . .
C10 C9 Hf1 C1 18.2(6) . .
C14 C9 Hf1 C1 139.8(5) . .
C13 C9 Hf1 C11 -77.6(2) . .
C10 C9 Hf1 C11 37.93(18) . .
C14 C9 Hf1 C11 159.6(3) . .
C13 C9 Hf1 C12 -37.01(18) . .
C10 C9 Hf1 C12 78.5(2) . .
C14 C9 Hf1 C12 -159.8(3) . .
C13 C9 Hf1 C10 -115.5(3) . .
C14 C9 Hf1 C10 121.6(4) . .
C10 C9 Hf1 C13 115.5(3) . .
C14 C9 Hf1 C13 -122.8(4) . .
C13 C9 Hf1 C4 -116.39(19) . .
C10 C9 Hf1 C4 -0.8(2) . .
C14 C9 Hf1 C4 120.8(3) . .
C13 C9 Hf1 C34 98.95(19) . .
C10 C9 Hf1 C34 -145.50(18) . .
C14 C9 Hf1 C34 -23.9(3) . .
C13 C9 Hf1 C2 -177.77(19) . .
C10 C9 Hf1 C2 -62.2(3) . .
C14 C9 Hf1 C2 59.4(4) . .
C35 C34 Hf1 N1 172.9(3) . .
N1 C34 Hf1 C35 -172.9(3) . .
N1 C34 Hf1 C5 77.24(19) . .
C35 C34 Hf1 C5 -109.82(18) . .
N1 C34 Hf1 C1 77.84(17) . .
C35 C34 Hf1 C1 -109.22(18) . .
N1 C34 Hf1 C11 -100.1(2) . .
C35 C34 Hf1 C11 72.8(2) . .
N1 C34 Hf1 C12 -59.69(19) . .
C35 C34 Hf1 C12 113.25(18) . .
N1 C34 Hf1 C10 -125.57(16) . .
C35 C34 Hf1 C10 47.4(2) . .
N1 C34 Hf1 C13 -73.37(17) . .
C35 C34 Hf1 C13 99.57(17) . .
N1 C34 Hf1 C4 120.84(17) . .
C35 C34 Hf1 C4 -66.2(2) . .
N1 C34 Hf1 C9 -105.16(16) . .
C35 C34 Hf1 C9 67.78(18) . .
N1 C34 Hf1 C2 106.95(17) . .
C35 C34 Hf1 C2 -80.12(18) . .
C1 C2 Hf1 N1 -79.97(19) . .
C3 C2 Hf1 N1 164.71(18) . .
C6 C2 Hf1 N1 43.2(3) . .
C1 C2 Hf1 C35 -150.3(2) . .
C3 C2 Hf1 C35 94.34(19) . .
C6 C2 Hf1 C35 -27.1(3) . .
C1 C2 Hf1 C5 37.71(18) . .
C3 C2 Hf1 C5 -77.61(19) . .
C6 C2 Hf1 C5 160.9(3) . .
C3 C2 Hf1 C1 -115.3(3) . .
C6 C2 Hf1 C1 123.2(4) . .
C1 C2 Hf1 C11 83.9(2) . .
C3 C2 Hf1 C11 -31.4(2) . .
C6 C2 Hf1 C11 -152.9(2) . .
C1 C2 Hf1 C12 47.0(3) . .
C3 C2 Hf1 C12 -68.3(3) . .
C6 C2 Hf1 C12 170.2(2) . .
C1 C2 Hf1 C10 124.16(19) . .
C3 C2 Hf1 C10 8.8(2) . .
C6 C2 Hf1 C10 -112.6(3) . .
C1 C2 Hf1 C4 78.7(2) . .
C3 C2 Hf1 C4 -36.59(17) . .
C6 C2 Hf1 C4 -158.0(3) . .
C1 C2 Hf1 C9 159.76(19) . .
C3 C2 Hf1 C9 44.4(3) . .
C6 C2 Hf1 C9 -77.0(3) . .
C1 C2 Hf1 C34 -113.81(19) . .
C3 C2 Hf1 C34 130.86(18) . .
C6 C2 Hf1 C34 9.4(3) . .
C34 N1 Hf2 N2 151.6(2) . .
Hf1 N1 Hf2 N2 -10.21(19) . .
C34 N1 Hf2 C17 18.5(3) . .
Hf1 N1 Hf2 C17 -143.31(18) . .
C34 N1 Hf2 C21 17.6(3) . .
Hf1 N1 Hf2 C21 -144.17(16) . .
C34 N1 Hf2 C27 -121.1(3) . .
Hf1 N1 Hf2 C27 77.12(18) . .
C34 N1 Hf2 C18 48.9(3) . .
Hf1 N1 Hf2 C18 -112.89(19) . .
C34 N1 Hf2 C26 -89.0(3) . .
Hf1 N1 Hf2 C26 109.20(18) . .
C34 N1 Hf2 C25 -70.3(3) . .
Hf1 N1 Hf2 C25 127.86(17) . .
C34 N1 Hf2 C20 59.6(3) . .
Hf1 N1 Hf2 C20 -102.25(19) . .
C34 N1 Hf2 C29 -92.9(3) . .
Hf1 N1 Hf2 C29 105.3(2) . .
C34 N1 Hf2 C28 -129.3(2) . .
Hf1 N1 Hf2 C28 68.9(2) . .
C34 N1 Hf2 C19 72.0(3) . .
Hf1 N1 Hf2 C19 -89.79(18) . .
C33 N2 Hf2 N1 -149.6(8) . .
C33 N2 Hf2 C17 -47.6(8) . .
C33 N2 Hf2 C21 -10.4(8) . .
C33 N2 Hf2 C27 119.1(8) . .
C33 N2 Hf2 C18 -65.6(8) . .
C33 N2 Hf2 C26 121.8(8) . .
C33 N2 Hf2 C25 84.4(8) . .
C33 N2 Hf2 C20 -15.0(8) . .
C33 N2 Hf2 C29 68.0(8) . .
C33 N2 Hf2 C28 88.2(8) . .
C33 N2 Hf2 C19 -45.9(8) . .
C18 C17 Hf2 N1 69.29(19) . .
C21 C17 Hf2 N1 -178.7(2) . .
C22 C17 Hf2 N1 -54.5(3) . .
C18 C17 Hf2 N2 -34.0(2) . .
C21 C17 Hf2 N2 78.0(2) . .
C22 C17 Hf2 N2 -157.8(3) . .
C18 C17 Hf2 C21 -112.0(3) . .
C22 C17 Hf2 C21 124.2(4) . .
C18 C17 Hf2 C27 166.52(17) . .
C21 C17 Hf2 C27 -81.5(2) . .
C22 C17 Hf2 C27 42.7(4) . .
C21 C17 Hf2 C18 112.0(3) . .
C22 C17 Hf2 C18 -123.8(4) . .
C18 C17 Hf2 C26 155.69(18) . .
C21 C17 Hf2 C26 -92.3(2) . .
C22 C17 Hf2 C26 31.9(3) . .
C18 C17 Hf2 C25 -179.2(2) . .
C21 C17 Hf2 C25 -67.2(2) . .
C22 C17 Hf2 C25 57.0(3) . .
C18 C17 Hf2 C20 -75.6(2) . .
C21 C17 Hf2 C20 36.42(19) . .
C22 C17 Hf2 C20 160.6(3) . .
C18 C17 Hf2 C29 -149.67(18) . .
C21 C17 Hf2 C29 -37.7(2) . .
C22 C17 Hf2 C29 86.5(3) . .
C18 C17 Hf2 C28 -147.77(18) . .
C21 C17 Hf2 C28 -35.8(3) . .
C22 C17 Hf2 C28 88.4(3) . .
C18 C17 Hf2 C19 -36.11(18) . .
C21 C17 Hf2 C19 75.9(2) . .
C22 C17 Hf2 C19 -159.9(3) . .
C20 C21 Hf2 N1 117.2(2) . .
C17 C21 Hf2 N1 1.6(2) . .
C20 C21 Hf2 N2 -8.5(2) . .
C17 C21 Hf2 N2 -124.1(2) . .
C20 C21 Hf2 C17 115.6(3) . .
C20 C21 Hf2 C27 -117.1(2) . .
C17 C21 Hf2 C27 127.3(2) . .
C20 C21 Hf2 C18 77.1(2) . .
C17 C21 Hf2 C18 -38.44(19) . .
C20 C21 Hf2 C26 -146.46(19) . .
C17 C21 Hf2 C26 98.0(2) . .
C20 C21 Hf2 C25 -136.3(2) . .
C17 C21 Hf2 C25 108.1(2) . .
C17 C21 Hf2 C20 -115.6(3) . .
C20 C21 Hf2 C29 -102.9(2) . .
C17 C21 Hf2 C29 141.5(2) . .
C20 C21 Hf2 C28 -90.9(2) . .
C17 C21 Hf2 C28 153.5(2) . .
C20 C21 Hf2 C19 36.88(18) . .
C17 C21 Hf2 C19 -78.7(2) . .
C28 C27 Hf2 N1 -166.9(2) . .
C26 C27 Hf2 N1 78.76(19) . .
C28 C27 Hf2 N2 -69.9(2) . .
C26 C27 Hf2 N2 175.79(19) . .
C28 C27 Hf2 C17 95.0(2) . .
C26 C27 Hf2 C17 -19.4(3) . .
C28 C27 Hf2 C21 53.6(2) . .
C26 C27 Hf2 C21 -60.8(2) . .
C28 C27 Hf2 C18 133.6(5) . .
C26 C27 Hf2 C18 19.3(6) . .
C28 C27 Hf2 C26 114.3(3) . .
C28 C27 Hf2 C25 77.0(2) . .
C26 C27 Hf2 C25 -37.30(18) . .
C28 C27 Hf2 C20 12.5(3) . .
C26 C27 Hf2 C20 -101.9(2) . .
C28 C27 Hf2 C29 36.25(19) . .
C26 C27 Hf2 C29 -78.1(2) . .
C26 C27 Hf2 C28 -114.3(3) . .
C28 C27 Hf2 C19 -24.7(4) . .
C26 C27 Hf2 C19 -139.0(3) . .
C17 C18 Hf2 N1 -109.78(19) . .
C19 C18 Hf2 N1 134.2(2) . .
C17 C18 Hf2 N2 154.66(19) . .
C19 C18 Hf2 N2 38.6(2) . .
C19 C18 Hf2 C17 -116.0(3) . .
C17 C18 Hf2 C21 39.00(18) . .
C19 C18 Hf2 C21 -77.0(2) . .
C17 C18 Hf2 C27 -49.5(6) . .
C19 C18 Hf2 C27 -165.6(5) . .
C17 C18 Hf2 C26 -34.6(2) . .
C19 C18 Hf2 C26 -150.61(18) . .
C17 C18 Hf2 C25 0.9(2) . .
C19 C18 Hf2 C25 -115.1(2) . .
C17 C18 Hf2 C20 79.7(2) . .
C19 C18 Hf2 C20 -36.36(18) . .
C17 C18 Hf2 C29 38.9(2) . .
C19 C18 Hf2 C29 -77.1(2) . .
C17 C18 Hf2 C28 66.8(3) . .
C19 C18 Hf2 C28 -49.3(3) . .
C17 C18 Hf2 C19 116.0(3) . .
C25 C26 Hf2 N1 145.9(2) . .
C27 C26 Hf2 N1 -100.37(19) . .
C31 C26 Hf2 N1 22.9(2) . .
C25 C26 Hf2 N2 -118.6(2) . .
C27 C26 Hf2 N2 -4.8(2) . .
C31 C26 Hf2 N2 118.4(2) . .
C25 C26 Hf2 C17 53.1(2) . .
C27 C26 Hf2 C17 166.85(18) . .
C31 C26 Hf2 C17 -69.9(3) . .
C25 C26 Hf2 C21 18.7(2) . .
C27 C26 Hf2 C21 132.46(19) . .
C31 C26 Hf2 C21 -104.3(3) . .
C25 C26 Hf2 C27 -113.7(3) . .
C31 C26 Hf2 C27 123.3(3) . .
C25 C26 Hf2 C18 71.7(2) . .
C27 C26 Hf2 C18 -174.50(17) . .
C31 C26 Hf2 C18 -51.3(3) . .
C27 C26 Hf2 C25 113.7(3) . .
C31 C26 Hf2 C25 -123.0(3) . .
C25 C26 Hf2 C20 -4.5(2) . .
C27 C26 Hf2 C20 109.3(2) . .
C31 C26 Hf2 C20 -127.5(2) . .
C25 C26 Hf2 C29 -37.36(19) . .
C27 C26 Hf2 C29 76.4(2) . .
C31 C26 Hf2 C29 -160.4(3) . .
C25 C26 Hf2 C28 -76.6(2) . .
C27 C26 Hf2 C28 37.13(18) . .
C31 C26 Hf2 C28 160.4(3) . .
C25 C26 Hf2 C19 26.1(4) . .
C27 C26 Hf2 C19 139.8(3) . .
C31 C26 Hf2 C19 -96.9(3) . .
C26 C25 Hf2 N1 -37.0(2) . .
C29 C25 Hf2 N1 -151.53(18) . .
C30 C25 Hf2 N1 85.1(3) . .
C26 C25 Hf2 N2 83.3(2) . .
C29 C25 Hf2 N2 -31.3(2) . .
C30 C25 Hf2 N2 -154.7(3) . .
C26 C25 Hf2 C17 -130.3(2) . .
C29 C25 Hf2 C17 115.1(2) . .
C30 C25 Hf2 C17 -8.3(3) . .
C26 C25 Hf2 C21 -161.4(2) . .
C29 C25 Hf2 C21 84.0(2) . .
C30 C25 Hf2 C21 -39.4(3) . .
C26 C25 Hf2 C27 38.06(18) . .
C29 C25 Hf2 C27 -76.5(2) . .
C30 C25 Hf2 C27 160.1(3) . .
C26 C25 Hf2 C18 -130.82(18) . .
C29 C25 Hf2 C18 114.6(2) . .
C30 C25 Hf2 C18 -8.8(3) . .
C29 C25 Hf2 C26 -114.6(3) . .
C30 C25 Hf2 C26 122.0(4) . .
C26 C25 Hf2 C20 176.61(19) . .
C29 C25 Hf2 C20 62.1(2) . .
C30 C25 Hf2 C20 -61.4(3) . .
C26 C25 Hf2 C29 114.6(3) . .
C30 C25 Hf2 C29 -123.4(4) . .
C26 C25 Hf2 C28 78.6(2) . .
C29 C25 Hf2 C28 -35.91(19) . .
C30 C25 Hf2 C28 -159.3(3) . .
C26 C25 Hf2 C19 -168.31(17) . .
C29 C25 Hf2 C19 77.1(2) . .
C30 C25 Hf2 C19 -46.3(3) . .
C19 C20 Hf2 N1 23.4(2) . .
C21 C20 Hf2 N1 -91.0(2) . .
C24 C20 Hf2 N1 146.1(2) . .
C19 C20 Hf2 N2 -73.10(19) . .
C21 C20 Hf2 N2 172.5(2) . .
C24 C20 Hf2 N2 49.6(3) . .
C19 C20 Hf2 C17 77.2(2) . .
C21 C20 Hf2 C17 -37.1(2) . .
C24 C20 Hf2 C17 -160.0(3) . .
C19 C20 Hf2 C21 114.4(3) . .
C24 C20 Hf2 C21 -122.9(4) . .
C19 C20 Hf2 C27 -155.75(18) . .
C21 C20 Hf2 C27 89.9(2) . .
C24 C20 Hf2 C27 -33.0(3) . .
C19 C20 Hf2 C18 36.64(18) . .
C21 C20 Hf2 C18 -77.7(2) . .
C24 C20 Hf2 C18 159.4(3) . .
C19 C20 Hf2 C26 159.47(18) . .
C21 C20 Hf2 C26 45.1(2) . .
C24 C20 Hf2 C26 -77.8(3) . .
C19 C20 Hf2 C25 157.07(19) . .
C21 C20 Hf2 C25 42.7(2) . .
C24 C20 Hf2 C25 -80.2(3) . .
C19 C20 Hf2 C29 -174.6(2) . .
C21 C20 Hf2 C29 71.0(2) . .
C24 C20 Hf2 C29 -51.8(3) . .
C19 C20 Hf2 C28 -149.00(19) . .
C21 C20 Hf2 C28 96.6(2) . .
C24 C20 Hf2 C28 -26.2(3) . .
C21 C20 Hf2 C19 -114.4(3) . .
C24 C20 Hf2 C19 122.7(4) . .
C28 C29 Hf2 N1 -73.7(2) . .
C25 C29 Hf2 N1 41.9(3) . .
C28 C29 Hf2 N2 40.4(2) . .
C25 C29 Hf2 N2 156.06(19) . .
C28 C29 Hf2 C17 177.29(19) . .
C25 C29 Hf2 C17 -67.1(2) . .
C28 C29 Hf2 C21 157.2(2) . .
C25 C29 Hf2 C21 -87.2(2) . .
C28 C29 Hf2 C27 -37.36(18) . .
C25 C29 Hf2 C27 78.3(2) . .
C28 C29 Hf2 C18 157.21(18) . .
C25 C29 Hf2 C18 -87.2(2) . .
C28 C29 Hf2 C26 -78.6(2) . .
C25 C29 Hf2 C26 37.04(18) . .
C28 C29 Hf2 C25 -115.6(3) . .
C28 C29 Hf2 C20 125.6(2) . .
C25 C29 Hf2 C20 -118.8(2) . .
C25 C29 Hf2 C28 115.6(3) . .
C28 C29 Hf2 C19 122.43(19) . .
C25 C29 Hf2 C19 -121.93(19) . .
C29 C28 Hf2 N1 130.69(19) . .
C27 C28 Hf2 N1 15.6(2) . .
C32 C28 Hf2 N1 -105.5(3) . .
C29 C28 Hf2 N2 -139.2(2) . .
C27 C28 Hf2 N2 105.7(2) . .
C32 C28 Hf2 N2 -15.4(3) . .
C29 C28 Hf2 C17 -3.6(2) . .
C27 C28 Hf2 C17 -118.6(2) . .
C32 C28 Hf2 C17 120.2(3) . .
C29 C28 Hf2 C21 -22.7(2) . .
C27 C28 Hf2 C21 -137.73(19) . .
C32 C28 Hf2 C21 101.2(3) . .
C29 C28 Hf2 C27 115.1(3) . .
C32 C28 Hf2 C27 -121.1(4) . .
C29 C28 Hf2 C18 -45.3(3) . .
C27 C28 Hf2 C18 -160.3(2) . .
C32 C28 Hf2 C18 78.6(4) . .
C29 C28 Hf2 C26 77.4(2) . .
C27 C28 Hf2 C26 -37.68(18) . .
C32 C28 Hf2 C26 -158.8(3) . .
C29 C28 Hf2 C25 37.12(19) . .
C27 C28 Hf2 C25 -77.9(2) . .
C32 C28 Hf2 C25 160.9(3) . .
C29 C28 Hf2 C20 -55.8(2) . .
C27 C28 Hf2 C20 -170.82(19) . .
C32 C28 Hf2 C20 68.1(3) . .
C27 C28 Hf2 C29 -115.1(3) . .
C32 C28 Hf2 C29 123.8(4) . .
C29 C28 Hf2 C19 -75.9(2) . .
C27 C28 Hf2 C19 169.06(18) . .
C32 C28 Hf2 C19 47.9(3) . .
C20 C19 Hf2 N1 -163.03(18) . .
C18 C19 Hf2 N1 -47.4(2) . .
C23 C19 Hf2 N1 75.6(3) . .
C20 C19 Hf2 N2 102.7(2) . .
C18 C19 Hf2 N2 -141.7(2) . .
C23 C19 Hf2 N2 -18.7(3) . .
C20 C19 Hf2 C17 -78.9(2) . .
C18 C19 Hf2 C17 36.73(19) . .
C23 C19 Hf2 C17 159.7(3) . .
C20 C19 Hf2 C21 -37.59(19) . .
C18 C19 Hf2 C21 78.1(2) . .
C23 C19 Hf2 C21 -158.9(3) . .
C20 C19 Hf2 C27 56.3(4) . .
C18 C19 Hf2 C27 172.0(3) . .
C23 C19 Hf2 C27 -65.0(4) . .
C20 C19 Hf2 C18 -115.7(3) . .
C23 C19 Hf2 C18 123.0(4) . .
C20 C19 Hf2 C26 -46.5(4) . .
C18 C19 Hf2 C26 69.2(3) . .
C23 C19 Hf2 C26 -167.8(3) . .
C20 C19 Hf2 C25 -29.2(2) . .
C18 C19 Hf2 C25 86.4(2) . .
C23 C19 Hf2 C25 -150.6(3) . .
C18 C19 Hf2 C20 115.7(3) . .
C23 C19 Hf2 C20 -121.3(4) . .
C20 C19 Hf2 C29 6.0(2) . .
C18 C19 Hf2 C29 121.6(2) . .
C23 C19 Hf2 C29 -115.4(3) . .
C20 C19 Hf2 C28 39.8(2) . .
C18 C19 Hf2 C28 155.51(19) . .
C23 C19 Hf2 C28 -81.5(3) . .
